data_7711110
loop_
_publ_author_name
'Rain Talosig, A.'
'Cosio, Mario N.'
'Morse, Benjamin'
'Nguyen, Vinh T.'
'Kosanovich, Alex J.'
'Pell, Christopher J.'
'Li, Chun'
'Bhuvanesh, Nattamai'
'Zhou, Jia'
'Larsen, Anna S.'
'Ozerov, Oleg. V.'

_publ_section_title
;
 Distinct modes of Si--H binding to Rh in complexes of a
 phosphine-diarylamido-silane (SiNP) pincer ligand
;
_journal_name_full 'Dalton Transactions'
_journal_paper_doi 10.1039/D2DT02175G
_journal_year 2022
_chemical_formula_moiety 'C29 H50 N O3 P2 Rh Si'
_chemical_formula_sum 'C29 H50 N O3 P2 Rh Si'
_chemical_formula_weight 653.64
_space_group_crystal_system triclinic
_space_group_IT_number 2
_space_group_name_Hall '-P 1'
_space_group_name_H-M_alt 'P -1'
_atom_sites_solution_hydrogens mixed
_atom_sites_solution_primary dual
_audit_creation_date 2019-06-17
_audit_creation_method
;
Olex2 1.2
(compiled 2018.05.29 svn.r3508 for OlexSys, GUI svn.r5506)
;
_audit_update_record
;
2020-09-24 deposited with the CCDC.	2022-08-31 downloaded from the CCDC.
;
_cell_angle_alpha 103.562(7)
_cell_angle_beta 105.146(8)
_cell_angle_gamma 100.236(8)
_cell_formula_units_Z 4
_cell_length_a 12.957(4)
_cell_length_b 14.254(4)
_cell_length_c 19.296(5)
_cell_measurement_reflns_used 9023
_cell_measurement_temperature 110.0
_cell_measurement_theta_max 27.396
_cell_measurement_theta_min 2.156
_cell_volume 3233.8(16)
_computing_cell_refinement 'SAINT V8.38 Bruker AXS Inc., Madison, WI, USA.'
_computing_data_reduction 'SAINT V8.38 Bruker AXS Inc., Madison, WI, USA.'
_computing_molecular_graphics 'Olex2 (Dolomanov et al., 2009)'
_computing_publication_material 'Olex2 (Dolomanov et al., 2009)'
_computing_structure_refinement 'ShelXL (Sheldrick, 2015)'
_computing_structure_solution 'ShelXT (Sheldrick, 2015)'
_diffrn_ambient_temperature 110.0
_diffrn_measured_fraction_theta_full 0.999
_diffrn_measured_fraction_theta_max 0.999
_diffrn_measurement_device_type 'Bruker PHOTON'
_diffrn_measurement_method '\f and \w scans'
_diffrn_radiation_type MoK\a
_diffrn_radiation_wavelength 0.71073
_diffrn_reflns_av_R_equivalents 0.0566
_diffrn_reflns_av_unetI/netI 0.0738
_diffrn_reflns_Laue_measured_fraction_full 0.999
_diffrn_reflns_Laue_measured_fraction_max 0.999
_diffrn_reflns_limit_h_max 15
_diffrn_reflns_limit_h_min -15
_diffrn_reflns_limit_k_max 16
_diffrn_reflns_limit_k_min -16
_diffrn_reflns_limit_l_max 22
_diffrn_reflns_limit_l_min -22
_diffrn_reflns_number 34328
_diffrn_reflns_point_group_measured_fraction_full 0.999
_diffrn_reflns_point_group_measured_fraction_max 0.999
_diffrn_reflns_theta_full 25.000
_diffrn_reflns_theta_max 25.000
_diffrn_reflns_theta_min 1.610
_diffrn_standards_number 0
_exptl_absorpt_coefficient_mu 0.693
_exptl_absorpt_correction_T_max 0.4305
_exptl_absorpt_correction_T_min 0.3939
_exptl_absorpt_correction_type multi-scan
_exptl_absorpt_process_details
'SADABS-2016/2 (Bruker,2016/2) was used for absorption correction. wR2(int) was 0.0739 before and 0.0567 after correction. The Ratio of minimum to maximum transmission is 0.9150. The \l/2 correction factor is Not present.'
_exptl_crystal_colour brown
_exptl_crystal_colour_primary brown
_exptl_crystal_density_diffrn 1.343
_exptl_crystal_description block
_exptl_crystal_F_000 1376
_exptl_crystal_size_max 0.249
_exptl_crystal_size_mid 0.214
_exptl_crystal_size_min 0.182
_refine_diff_density_max 0.496
_refine_diff_density_min -0.504
_refine_diff_density_rms 0.090
_refine_ls_extinction_method none
_refine_ls_goodness_of_fit_ref 1.029
_refine_ls_hydrogen_treatment mixed
_refine_ls_matrix_type full
_refine_ls_number_parameters 755
_refine_ls_number_reflns 11373
_refine_ls_number_restraints 244
_refine_ls_restrained_S_all 1.018
_refine_ls_R_factor_all 0.0721
_refine_ls_R_factor_gt 0.0445
_refine_ls_shift/su_max 0.001
_refine_ls_shift/su_mean 0.000
_refine_ls_structure_factor_coef Fsqd
_refine_ls_weighting_details 'w=1/[\s^2^(Fo^2^)+(0.0283P)^2^+1.6050P] where P=(Fo^2^+2Fc^2^)/3'
_refine_ls_weighting_scheme calc
_refine_ls_wR_factor_gt 0.0756
_refine_ls_wR_factor_ref 0.0830
_reflns_Friedel_coverage 0.000
_reflns_number_gt 8389
_reflns_number_total 11373
_reflns_threshold_expression 'I > 2\s(I)'
_cod_data_source_file d2dt02175g3.cif
_cod_data_source_block mc328
_cod_original_cell_volume 3233.8(15)
_cod_database_code 7711110
_shelx_shelxl_version_number 2018/3
_shelx_space_group_comment
;
The symmetry employed for this shelxl refinement is uniquely defined
by the following loop, which should always be used as a source of
symmetry information in preference to the above space-group names.
They are only intended as comments.
;
_shelx_estimated_absorpt_t_max 0.884
_shelx_estimated_absorpt_t_min 0.846
_olex2_refinement_description
;
1. Fixed Uiso
 At 1.2 times of:
  All C(H) groups
 At 1.5 times of:
  All C(H,H,H) groups
2. Restrained distances
 C25-C24 \\sim C26A-C24A \\sim C26-C24 \\sim C25A-C24A
 with sigma of 0.02
 Si1-C24A \\sim Si1-C24
 with sigma of 0.02
 Si1-C21 \\sim Si1-C21A
 with sigma of 0.02
 C22A-C21A \\sim C23-C21 \\sim C23A-C21A \\sim C22-C21
 with sigma of 0.02
 P2-O3 \\sim P2-O3A
 with sigma of 0.02
 O3A-C29A \\sim O3-C29
 with sigma of 0.02
 Si1B-H1B \\sim Si1-H1
 with sigma of 0.02
 Rh1-H1 \\sim Rh1B-H1B
 with sigma of 0.02
3. Uiso/Uaniso restraints and constraints
C24 \\sim C25 \\sim C26 \\sim C24A \\sim C25A \\sim C26A: within 2A with sigma
of 0.02 and sigma for terminal atoms of 0.04
C21 \\sim C22 \\sim C23 \\sim C21A \\sim C22A \\sim C23A: within 2A with sigma
of 0.02 and sigma for terminal atoms of 0.04
O3 \\sim C29 \\sim O3A \\sim C29A \\sim P2: within 2A with sigma of 0.02 and
sigma for terminal atoms of 0.04
Uanis(C24) = Uanis(C24A)
Uanis(C21) = Uanis(C21A)
Uanis(C22A) = Uanis(C23A) = Uanis(C22)
4. Rigid body (RIGU) restrains
 C24, C25, C26, C24A, C25A, C26A
 with sigma for 1-2 distances of 0.02 and sigma for 1-3 distances of 0.02
 C21, C22, C23, C21A, C22A, C23A
 with sigma for 1-2 distances of 0.02 and sigma for 1-3 distances of 0.02
 P2, O3, C29, O3A, C29A
 with sigma for 1-2 distances of 0.02 and sigma for 1-3 distances of 0.02
5. Others
 Sof(C21A)=Sof(H21A)=Sof(C22A)=Sof(H22D)=Sof(H22E)=Sof(H22F)=Sof(C23A)=
 Sof(H23D)=Sof(H23E)=Sof(H23F)=Sof(C24A)=Sof(H24A)=Sof(C25A)=Sof(H25D)=
 Sof(H25E)=Sof(H25F)=Sof(C26A)=Sof(H26D)=Sof(H26E)=Sof(H26F)=Sof(O3A)=Sof(C29A)=
 Sof(H29D)=Sof(H29E)=Sof(H29F)=1-FVAR(1)
 Sof(C21)=Sof(H21)=Sof(C22)=Sof(H22A)=Sof(H22B)=Sof(H22C)=Sof(C23)=Sof(H23A)=
 Sof(H23B)=Sof(H23C)=Sof(C24)=Sof(H24)=Sof(C25)=Sof(H25A)=Sof(H25B)=Sof(H25C)=
 Sof(C26)=Sof(H26A)=Sof(H26B)=Sof(H26C)=Sof(O3)=Sof(C29)=Sof(H29A)=Sof(H29B)=
 Sof(H29C)=FVAR(1)
6.a Ternary CH refined with riding coordinates:
 C15(H15), C18(H18), C21(H21), C21A(H21A), C24(H24), C24A(H24A), C15B(H15B),
 C18B(H18B), C21B(H21B), C24B(H24B)
6.b Aromatic/amide H refined with riding coordinates:
 C3(H3), C5(H5), C6(H6), C9(H9), C10(H10), C12(H12), C3B(H3B), C5B(H5B),
 C6B(H6B), C9B(H9B), C10B(H10B), C12B(H12B)
6.c Idealised Me refined as rotating group:
 C7(H7A,H7B,H7C), C14(H14A,H14B,H14C), C16(H16A,H16B,H16C), C17(H17A,H17B,
 H17C), C19(H19A,H19B,H19C), C20(H20A,H20B,H20C), C22(H22A,H22B,H22C), C23(H23A,
 H23B,H23C), C22A(H22D,H22E,H22F), C23A(H23D,H23E,H23F), C25(H25A,H25B,H25C),
 C26(H26A,H26B,H26C), C25A(H25D,H25E,H25F), C26A(H26D,H26E,H26F), C27(H27A,H27B,
 H27C), C28(H28A,H28B,H28C), C29(H29A,H29B,H29C), C29A(H29D,H29E,H29F),
 C7B(H7BA,H7BB,H7BC), C14B(H14D,H14E,H14F), C16B(H16D,H16E,H16F), C17B(H17D,
 H17E,H17F), C19B(H19D,H19E,H19F), C20B(H20D,H20E,H20F), C22B(H22G,H22H,H22I),
 C23B(H23G,H23H,H23I), C25B(H25G,H25H,H25I), C26B(H26G,H26H,H26I), C27B(H27D,
 H27E,H27F), C28B(H28D,H28E,H28F), C29B(H29G,H29H,H29I)
;
_olex2_submission_special_instructions 'No special instructions were received'

loop_
_space_group_symop_operation_xyz
'x, y, z'
'-x, -y, -z'

loop_
_atom_site_label
_atom_site_type_symbol
_atom_site_fract_x
_atom_site_fract_y
_atom_site_fract_z
_atom_site_U_iso_or_equiv
_atom_site_adp_type
_atom_site_occupancy
_atom_site_site_symmetry_order
_atom_site_calc_flag
_atom_site_refinement_flags_posn
_atom_site_refinement_flags_adp
_atom_site_refinement_flags_occupancy
_atom_site_disorder_assembly
_atom_site_disorder_group
Rh1 Rh 0.70866(2) 0.17788(2) 0.04193(2) 0.01828(9) Uani 1 1 d D . . . .
P1 P 0.79472(8) 0.22949(7) -0.03835(5) 0.0188(2) Uani 1 1 d . . . . .
P2 P 0.56394(8) 0.23161(8) 0.00365(6) 0.0242(2) Uani 1 1 d D U . . .
Si1 Si 0.72704(8) 0.18326(8) 0.17278(6) 0.0195(2) Uani 1 1 d D . . . .
O1 O 0.51714(19) 0.19932(19) -0.08594(13) 0.0264(6) Uani 1 1 d . . . . .
O2 O 0.4557(2) 0.2025(2) 0.02789(15) 0.0316(7) Uani 1 1 d . . . . .
N1 N 0.8508(2) 0.1270(2) 0.07244(15) 0.0183(7) Uani 1 1 d . . . . .
C1 C 0.9438(3) 0.1625(2) 0.05303(18) 0.0166(8) Uani 1 1 d . . . . .
C2 C 0.9328(3) 0.2174(2) 0.00071(19) 0.0163(8) Uani 1 1 d . . . . .
C3 C 1.0236(3) 0.2587(3) -0.01804(19) 0.0196(9) Uani 1 1 d . . . . .
H3 H 1.012638 0.294591 -0.053959 0.024 Uiso 1 1 calc R . . . .
C4 C 1.1288(3) 0.2499(3) 0.01317(19) 0.0199(9) Uani 1 1 d . . . . .
C5 C 1.1394(3) 0.1958(3) 0.06485(19) 0.0204(9) Uani 1 1 d . . . . .
H5 H 1.210470 0.187753 0.087571 0.025 Uiso 1 1 calc R . . . .
C6 C 1.0517(3) 0.1534(3) 0.08449(19) 0.0198(9) Uani 1 1 d . . . . .
H6 H 1.063904 0.117131 0.120073 0.024 Uiso 1 1 calc R . . . .
C7 C 1.2259(3) 0.2973(3) -0.0068(2) 0.0268(10) Uani 1 1 d . . . . .
H7A H 1.207736 0.279178 -0.061551 0.040 Uiso 1 1 calc GR . . . .
H7B H 1.290073 0.273575 0.014414 0.040 Uiso 1 1 calc GR . . . .
H7C H 1.243053 0.369991 0.013872 0.040 Uiso 1 1 calc GR . . . .
C8 C 0.8610(3) 0.0696(3) 0.12363(19) 0.0179(8) Uani 1 1 d . . . . .
C9 C 0.9098(3) -0.0101(3) 0.11751(19) 0.0204(9) Uani 1 1 d . . . . .
H9 H 0.937276 -0.028863 0.076606 0.024 Uiso 1 1 calc R . . . .
C10 C 0.9193(3) -0.0626(3) 0.1700(2) 0.0232(9) Uani 1 1 d . . . . .
H10 H 0.952840 -0.116789 0.164326 0.028 Uiso 1 1 calc R . . . .
C11 C 0.8802(3) -0.0371(3) 0.2309(2) 0.0225(9) Uani 1 1 d . . . . .
C12 C 0.8260(3) 0.0390(3) 0.23432(19) 0.0225(9) Uani 1 1 d . . . . .
H12 H 0.795980 0.055721 0.274189 0.027 Uiso 1 1 calc R . . . .
C13 C 0.8139(3) 0.0919(3) 0.18110(19) 0.0189(9) Uani 1 1 d . . . . .
C14 C 0.8934(3) -0.0919(3) 0.2896(2) 0.0316(10) Uani 1 1 d . . . . .
H14A H 0.830270 -0.150060 0.273849 0.047 Uiso 1 1 calc GR . . . .
H14B H 0.896729 -0.047123 0.337697 0.047 Uiso 1 1 calc GR . . . .
H14C H 0.961848 -0.113889 0.295514 0.047 Uiso 1 1 calc GR . . . .
C15 C 0.8149(3) 0.3548(3) -0.0517(2) 0.0261(10) Uani 1 1 d . . . . .
H15 H 0.868884 0.359685 -0.080253 0.031 Uiso 1 1 calc R . . . .
C16 C 0.8667(3) 0.4355(3) 0.0237(2) 0.0374(11) Uani 1 1 d . . . . .
H16A H 0.815348 0.433895 0.053037 0.056 Uiso 1 1 calc GR . . . .
H16B H 0.882424 0.500997 0.015328 0.056 Uiso 1 1 calc GR . . . .
H16C H 0.935709 0.423499 0.051369 0.056 Uiso 1 1 calc GR . . . .
C17 C 0.7093(3) 0.3734(3) -0.0977(2) 0.0367(11) Uani 1 1 d . . . . .
H17A H 0.675644 0.318985 -0.144833 0.055 Uiso 1 1 calc GR . . . .
H17B H 0.727288 0.436802 -0.108876 0.055 Uiso 1 1 calc GR . . . .
H17C H 0.657207 0.376324 -0.068928 0.055 Uiso 1 1 calc GR . . . .
C18 C 0.7423(3) 0.1396(3) -0.13400(19) 0.0230(9) Uani 1 1 d . . . . .
H18 H 0.662123 0.135998 -0.155419 0.028 Uiso 1 1 calc R . . . .
C19 C 0.8008(3) 0.1677(3) -0.1884(2) 0.0337(11) Uani 1 1 d . . . . .
H19A H 0.786376 0.229819 -0.197113 0.051 Uiso 1 1 calc GR . . . .
H19B H 0.772934 0.114203 -0.236157 0.051 Uiso 1 1 calc GR . . . .
H19C H 0.880592 0.177014 -0.166664 0.051 Uiso 1 1 calc GR . . . .
C20 C 0.7521(3) 0.0364(3) -0.1281(2) 0.0297(10) Uani 1 1 d . . . . .
H20A H 0.830370 0.036871 -0.110361 0.045 Uiso 1 1 calc GR . . . .
H20B H 0.716545 -0.013003 -0.177684 0.045 Uiso 1 1 calc GR . . . .
H20C H 0.715697 0.018987 -0.092643 0.045 Uiso 1 1 calc GR . . . .
C21 C 0.6069(13) 0.1499(11) 0.2091(10) 0.0230(17) Uani 0.553(4) 1 d D U P A 1
H21 H 0.549653 0.181589 0.185523 0.028 Uiso 0.553(4) 1 calc R . P A 1
C22 C 0.5507(17) 0.0378(10) 0.1838(14) 0.0270(15) Uani 0.553(4) 1 d D U P A 1
H22A H 0.535316 0.010961 0.129432 0.041 Uiso 0.553(4) 1 calc GR . P A 1
H22B H 0.481241 0.027402 0.195593 0.041 Uiso 0.553(4) 1 calc GR . P A 1
H22C H 0.599763 0.003380 0.210052 0.041 Uiso 0.553(4) 1 calc GR . P A 1
C23 C 0.6317(6) 0.1922(5) 0.2929(4) 0.031(2) Uani 0.553(4) 1 d D U P A 1
H23A H 0.685599 0.161855 0.319355 0.046 Uiso 0.553(4) 1 calc GR . P A 1
H23B H 0.563432 0.177582 0.305706 0.046 Uiso 0.553(4) 1 calc GR . P A 1
H23C H 0.662197 0.264623 0.307918 0.046 Uiso 0.553(4) 1 calc GR . P A 1
C21A C 0.6160(17) 0.1609(13) 0.2193(14) 0.0230(17) Uani 0.447(4) 1 d D U P A 2
H21A H 0.656551 0.170728 0.273249 0.028 Uiso 0.447(4) 1 calc R . P A 2
C22A C 0.5391(7) 0.2298(6) 0.2197(5) 0.0270(15) Uani 0.447(4) 1 d D U P A 2
H22D H 0.582961 0.299310 0.241428 0.041 Uiso 0.447(4) 1 calc GR . P A 2
H22E H 0.491653 0.214841 0.249828 0.041 Uiso 0.447(4) 1 calc GR . P A 2
H22F H 0.493084 0.219809 0.168076 0.041 Uiso 0.447(4) 1 calc GR . P A 2
C23A C 0.545(2) 0.0530(13) 0.1890(17) 0.0270(15) Uani 0.447(4) 1 d D U P A 2
H23D H 0.502083 0.039196 0.136039 0.041 Uiso 0.447(4) 1 calc GR . P A 2
H23E H 0.494374 0.043507 0.218113 0.041 Uiso 0.447(4) 1 calc GR . P A 2
H23F H 0.592843 0.007209 0.193346 0.041 Uiso 0.447(4) 1 calc GR . P A 2
C24 C 0.8172(12) 0.3121(8) 0.2290(9) 0.0196(19) Uani 0.553(4) 1 d D U P A 1
H24 H 0.835308 0.313015 0.282889 0.024 Uiso 0.553(4) 1 calc R . P A 1
C25 C 0.9284(11) 0.3402(14) 0.2158(9) 0.021(3) Uani 0.553(4) 1 d D U P A 1
H25A H 0.969800 0.290717 0.224839 0.031 Uiso 0.553(4) 1 calc GR . P A 1
H25B H 0.970761 0.406193 0.250257 0.031 Uiso 0.553(4) 1 calc GR . P A 1
H25C H 0.915781 0.341838 0.163801 0.031 Uiso 0.553(4) 1 calc GR . P A 1
C26 C 0.7499(6) 0.3876(5) 0.2209(4) 0.030(2) Uani 0.553(4) 1 d D U P A 1
H26A H 0.733312 0.392802 0.169606 0.045 Uiso 0.553(4) 1 calc GR . P A 1
H26B H 0.792168 0.452789 0.256689 0.045 Uiso 0.553(4) 1 calc GR . P A 1
H26C H 0.680716 0.366197 0.231156 0.045 Uiso 0.553(4) 1 calc GR . P A 1
C24A C 0.8021(17) 0.3193(10) 0.2246(10) 0.0196(19) Uani 0.447(4) 1 d D U P A 2
H24A H 0.748997 0.361220 0.214356 0.024 Uiso 0.447(4) 1 calc R . P A 2
C25A C 0.8438(8) 0.3351(7) 0.3092(5) 0.041(3) Uani 0.447(4) 1 d D U P A 2
H25D H 0.780828 0.318976 0.327256 0.061 Uiso 0.447(4) 1 calc GR . P A 2
H25E H 0.884702 0.404945 0.334848 0.061 Uiso 0.447(4) 1 calc GR . P A 2
H25F H 0.892803 0.291619 0.319823 0.061 Uiso 0.447(4) 1 calc GR . P A 2
C26A C 0.9018(15) 0.3558(17) 0.2004(12) 0.031(4) Uani 0.447(4) 1 d D U P A 2
H26D H 0.951925 0.312091 0.206470 0.047 Uiso 0.447(4) 1 calc GR . P A 2
H26E H 0.940959 0.424160 0.231675 0.047 Uiso 0.447(4) 1 calc GR . P A 2
H26F H 0.876408 0.354341 0.147572 0.047 Uiso 0.447(4) 1 calc GR . P A 2
C27 C 0.4220(3) 0.2264(3) -0.1264(2) 0.0419(12) Uani 1 1 d . . . . .
H27A H 0.398519 0.188425 -0.179746 0.063 Uiso 1 1 calc GR . . . .
H27B H 0.441416 0.297981 -0.121152 0.063 Uiso 1 1 calc GR . . . .
H27C H 0.361476 0.211281 -0.105919 0.063 Uiso 1 1 calc GR . . . .
C28 C 0.3960(3) 0.0992(3) 0.0044(2) 0.0405(12) Uani 1 1 d . . . . .
H28A H 0.366997 0.075120 -0.050605 0.061 Uiso 1 1 calc GR . . . .
H28B H 0.334539 0.092407 0.025109 0.061 Uiso 1 1 calc GR . . . .
H28C H 0.445838 0.059790 0.022695 0.061 Uiso 1 1 calc GR . . . .
O3 O 0.5972(6) 0.3536(5) 0.0367(5) 0.0253(19) Uani 0.553(4) 1 d D U P A 1
C29 C 0.5251(7) 0.4142(6) 0.0546(6) 0.036(2) Uani 0.553(4) 1 d D U P A 1
H29A H 0.464169 0.405189 0.009034 0.054 Uiso 0.553(4) 1 calc GR . P A 1
H29B H 0.566578 0.484469 0.074736 0.054 Uiso 0.553(4) 1 calc GR . P A 1
H29C H 0.495216 0.394379 0.092192 0.054 Uiso 0.553(4) 1 calc GR . P A 1
O3A O 0.5546(8) 0.3437(6) 0.0119(5) 0.021(2) Uani 0.447(4) 1 d D U P A 2
C29A C 0.5785(10) 0.4052(8) 0.0863(5) 0.035(3) Uani 0.447(4) 1 d D U P A 2
H29D H 0.586136 0.474888 0.086407 0.052 Uiso 0.447(4) 1 calc GR . P A 2
H29E H 0.647666 0.398566 0.118196 0.052 Uiso 0.447(4) 1 calc GR . P A 2
H29F H 0.518170 0.384707 0.105733 0.052 Uiso 0.447(4) 1 calc GR . P A 2
Rh1B Rh 0.67437(2) 0.70534(2) 0.46920(2) 0.01927(9) Uani 1 1 d D . . . .
P1A P 0.84580(8) 0.68401(8) 0.46755(6) 0.0256(3) Uani 1 1 d . . . . .
P2B P 0.70977(8) 0.77696(9) 0.58785(6) 0.0296(3) Uani 1 1 d . . . . .
Si1B Si 0.50181(9) 0.74846(7) 0.41067(6) 0.0201(2) Uani 1 1 d D . . . .
O1B O 0.6282(2) 0.7349(3) 0.62924(15) 0.0476(9) Uani 1 1 d . . . . .
O2B O 0.8302(2) 0.7820(2) 0.64010(13) 0.0353(7) Uani 1 1 d . . . . .
O3B O 0.6982(2) 0.8893(2) 0.61545(14) 0.0411(8) Uani 1 1 d . . . . .
N1B N 0.6376(2) 0.6358(2) 0.35421(16) 0.0195(7) Uani 1 1 d . . . . .
C1B C 0.5274(3) 0.5905(3) 0.30948(19) 0.0176(8) Uani 1 1 d . . . . .
C2B C 0.4458(3) 0.6363(3) 0.32709(19) 0.0176(8) Uani 1 1 d . . . . .
C3B C 0.3350(3) 0.5891(3) 0.2883(2) 0.0206(9) Uani 1 1 d . . . . .
H3B H 0.280617 0.620382 0.300749 0.025 Uiso 1 1 calc R . . . .
C4B C 0.3002(3) 0.4984(3) 0.2321(2) 0.0212(9) Uani 1 1 d . . . . .
C5B C 0.3821(3) 0.4553(3) 0.2151(2) 0.0230(9) Uani 1 1 d . . . . .
H5B H 0.361223 0.393408 0.176769 0.028 Uiso 1 1 calc R . . . .
C6B C 0.4926(3) 0.4996(3) 0.2522(2) 0.0216(9) Uani 1 1 d . . . . .
H6B H 0.546251 0.468020 0.238830 0.026 Uiso 1 1 calc R . . . .
C7B C 0.1790(3) 0.4490(3) 0.1923(2) 0.0327(10) Uani 1 1 d . . . . .
H7BA H 0.140845 0.444350 0.229448 0.049 Uiso 1 1 calc GR . . . .
H7BB H 0.170476 0.381809 0.160148 0.049 Uiso 1 1 calc GR . . . .
H7BC H 0.147043 0.488576 0.161264 0.049 Uiso 1 1 calc GR . . . .
C8B C 0.7217(3) 0.6378(2) 0.3220(2) 0.0205(9) Uani 1 1 d . . . . .
C9B C 0.7046(3) 0.6223(3) 0.2447(2) 0.0283(10) Uani 1 1 d . . . . .
H9B H 0.631522 0.608612 0.211597 0.034 Uiso 1 1 calc R . . . .
C10B C 0.7918(4) 0.6267(3) 0.2158(2) 0.0343(11) Uani 1 1 d . . . . .
H10B H 0.777279 0.617163 0.163414 0.041 Uiso 1 1 calc R . . . .
C11B C 0.9001(4) 0.6445(3) 0.2612(2) 0.0334(11) Uani 1 1 d . . . . .
C12B C 0.9183(3) 0.6616(3) 0.3374(2) 0.0311(10) Uani 1 1 d . . . . .
H12B H 0.991742 0.674389 0.369718 0.037 Uiso 1 1 calc R . . . .
C13B C 0.8316(3) 0.6607(3) 0.3686(2) 0.0215(9) Uani 1 1 d . . . . .
C14B C 0.9944(4) 0.6490(3) 0.2286(3) 0.0524(14) Uani 1 1 d . . . . .
H14D H 0.984896 0.583877 0.193241 0.079 Uiso 1 1 calc GR . . . .
H14E H 1.064607 0.665909 0.269281 0.079 Uiso 1 1 calc GR . . . .
H14F H 0.994938 0.699951 0.202296 0.079 Uiso 1 1 calc GR . . . .
C15B C 0.5543(3) 0.8668(3) 0.3884(2) 0.0209(9) Uani 1 1 d . . . . .
H15B H 0.579671 0.922743 0.436346 0.025 Uiso 1 1 calc R . . . .
C16B C 0.6508(3) 0.8681(3) 0.3570(2) 0.0297(10) Uani 1 1 d . . . . .
H16D H 0.714940 0.861821 0.394355 0.045 Uiso 1 1 calc GR . . . .
H16E H 0.669740 0.931009 0.345401 0.045 Uiso 1 1 calc GR . . . .
H16F H 0.629852 0.812119 0.311105 0.045 Uiso 1 1 calc GR . . . .
C17B C 0.4581(3) 0.8884(3) 0.3339(2) 0.0357(11) Uani 1 1 d . . . . .
H17D H 0.429721 0.833814 0.286733 0.054 Uiso 1 1 calc GR . . . .
H17E H 0.484160 0.951106 0.323849 0.054 Uiso 1 1 calc GR . . . .
H17F H 0.398950 0.893897 0.356401 0.054 Uiso 1 1 calc GR . . . .
C18B C 0.3865(3) 0.7681(3) 0.4507(2) 0.0237(9) Uani 1 1 d . . . . .
H18B H 0.323328 0.770475 0.408868 0.028 Uiso 1 1 calc R . . . .
C19B C 0.4160(3) 0.8664(3) 0.5138(2) 0.0344(11) Uani 1 1 d . . . . .
H19D H 0.479523 0.867840 0.555259 0.052 Uiso 1 1 calc GR . . . .
H19E H 0.352678 0.871475 0.531849 0.052 Uiso 1 1 calc GR . . . .
H19F H 0.434832 0.922649 0.494387 0.052 Uiso 1 1 calc GR . . . .
C20B C 0.3447(3) 0.6810(3) 0.4787(2) 0.0356(11) Uani 1 1 d . . . . .
H20D H 0.324763 0.618181 0.438291 0.053 Uiso 1 1 calc GR . . . .
H20E H 0.279564 0.690218 0.493557 0.053 Uiso 1 1 calc GR . . . .
H20F H 0.403037 0.678879 0.521960 0.053 Uiso 1 1 calc GR . . . .
C21B C 0.8697(4) 0.5675(4) 0.4865(3) 0.0529(15) Uani 1 1 d . . . . .
H21B H 0.937176 0.556132 0.473446 0.063 Uiso 1 1 calc R . . . .
C22B C 0.7720(5) 0.4805(4) 0.4353(4) 0.089(2) Uani 1 1 d . . . . .
H22G H 0.705794 0.487306 0.449551 0.134 Uiso 1 1 calc GR . . . .
H22H H 0.788396 0.417503 0.440444 0.134 Uiso 1 1 calc GR . . . .
H22I H 0.758971 0.480891 0.383014 0.134 Uiso 1 1 calc GR . . . .
C23B C 0.8904(5) 0.5733(4) 0.5692(3) 0.078(2) Uani 1 1 d . . . . .
H23G H 0.950353 0.632247 0.600546 0.117 Uiso 1 1 calc GR . . . .
H23H H 0.911156 0.513136 0.577855 0.117 Uiso 1 1 calc GR . . . .
H23I H 0.822921 0.578083 0.582224 0.117 Uiso 1 1 calc GR . . . .
C24B C 0.9725(3) 0.7829(3) 0.5235(2) 0.0374(11) Uani 1 1 d . . . . .
H24B H 0.968283 0.802840 0.575731 0.045 Uiso 1 1 calc R . . . .
C25B C 0.9722(4) 0.8752(3) 0.4964(2) 0.0443(12) Uani 1 1 d . . . . .
H25G H 0.977331 0.860021 0.445422 0.066 Uiso 1 1 calc GR . . . .
H25H H 1.035488 0.929885 0.530207 0.066 Uiso 1 1 calc GR . . . .
H25I H 0.903476 0.895010 0.496344 0.066 Uiso 1 1 calc GR . . . .
C26B C 1.0838(3) 0.7558(4) 0.5304(3) 0.0663(17) Uani 1 1 d . . . . .
H26G H 1.081934 0.695027 0.545998 0.100 Uiso 1 1 calc GR . . . .
H26H H 1.143396 0.810683 0.567957 0.100 Uiso 1 1 calc GR . . . .
H26I H 1.096879 0.744482 0.481699 0.100 Uiso 1 1 calc GR . . . .
C27B C 0.5987(4) 0.6298(4) 0.6188(3) 0.0675(17) Uani 1 1 d . . . . .
H27D H 0.578954 0.593829 0.565330 0.101 Uiso 1 1 calc GR . . . .
H27E H 0.535407 0.613034 0.636471 0.101 Uiso 1 1 calc GR . . . .
H27F H 0.661550 0.610475 0.647477 0.101 Uiso 1 1 calc GR . . . .
C28B C 0.8625(4) 0.8211(4) 0.7211(2) 0.0512(14) Uani 1 1 d . . . . .
H28D H 0.838433 0.882406 0.734521 0.077 Uiso 1 1 calc GR . . . .
H28E H 0.943104 0.835901 0.742257 0.077 Uiso 1 1 calc GR . . . .
H28F H 0.827866 0.771562 0.741270 0.077 Uiso 1 1 calc GR . . . .
C29B C 0.7652(4) 0.9645(3) 0.5966(3) 0.0494(13) Uani 1 1 d . . . . .
H29G H 0.752282 0.944487 0.542202 0.074 Uiso 1 1 calc GR . . . .
H29H H 0.843368 0.972623 0.622992 0.074 Uiso 1 1 calc GR . . . .
H29I H 0.745704 1.027909 0.611546 0.074 Uiso 1 1 calc GR . . . .
H1 H 0.641(2) 0.127(2) 0.0848(15) 0.031(10) Uiso 1 1 d D . . . .
H1B H 0.554(2) 0.692(3) 0.4732(19) 0.063(13) Uiso 1 1 d D . . . .

loop_
_atom_site_aniso_label
_atom_site_aniso_U_11
_atom_site_aniso_U_22
_atom_site_aniso_U_33
_atom_site_aniso_U_23
_atom_site_aniso_U_13
_atom_site_aniso_U_12
Rh1 0.01447(16) 0.02493(19) 0.01467(17) 0.00719(13) 0.00505(13) 0.00065(14)
P1 0.0179(5) 0.0225(6) 0.0185(6) 0.0097(4) 0.0077(4) 0.0040(5)
P2 0.0242(6) 0.0263(6) 0.0297(6) 0.0128(5) 0.0160(5) 0.0079(5)
Si1 0.0157(6) 0.0245(6) 0.0163(6) 0.0079(5) 0.0030(4) 0.0004(5)
O1 0.0184(15) 0.0390(17) 0.0260(16) 0.0145(13) 0.0072(12) 0.0112(13)
O2 0.0248(16) 0.0416(19) 0.0456(18) 0.0265(15) 0.0217(14) 0.0168(14)
N1 0.0168(17) 0.0223(18) 0.0152(17) 0.0080(14) 0.0051(13) 0.0000(14)
C1 0.021(2) 0.015(2) 0.010(2) -0.0003(16) 0.0046(16) 0.0000(17)
C2 0.014(2) 0.015(2) 0.017(2) 0.0014(16) 0.0056(16) 0.0005(16)
C3 0.025(2) 0.016(2) 0.016(2) 0.0049(16) 0.0056(17) 0.0015(18)
C4 0.017(2) 0.019(2) 0.019(2) -0.0010(17) 0.0066(17) 0.0015(17)
C5 0.017(2) 0.026(2) 0.014(2) -0.0009(17) 0.0040(16) 0.0055(18)
C6 0.021(2) 0.025(2) 0.010(2) 0.0038(16) 0.0010(16) 0.0058(18)
C7 0.021(2) 0.029(2) 0.032(2) 0.0086(19) 0.0119(18) 0.0041(19)
C8 0.0122(19) 0.019(2) 0.015(2) 0.0051(17) -0.0028(16) -0.0017(17)
C9 0.015(2) 0.027(2) 0.015(2) 0.0049(17) 0.0033(16) 0.0002(18)
C10 0.022(2) 0.023(2) 0.023(2) 0.0079(18) 0.0045(17) 0.0028(18)
C11 0.013(2) 0.028(2) 0.024(2) 0.0136(18) 0.0014(17) -0.0009(18)
C12 0.016(2) 0.036(3) 0.012(2) 0.0080(18) 0.0034(16) -0.0007(19)
C13 0.016(2) 0.023(2) 0.015(2) 0.0050(17) 0.0035(16) -0.0005(17)
C14 0.028(2) 0.034(3) 0.034(3) 0.015(2) 0.0072(19) 0.007(2)
C15 0.020(2) 0.031(2) 0.037(3) 0.020(2) 0.0157(19) 0.0071(19)
C16 0.038(3) 0.024(3) 0.060(3) 0.019(2) 0.025(2) 0.008(2)
C17 0.036(3) 0.042(3) 0.051(3) 0.033(2) 0.022(2) 0.019(2)
C18 0.016(2) 0.040(3) 0.015(2) 0.0112(18) 0.0046(16) 0.0058(19)
C19 0.028(2) 0.057(3) 0.023(2) 0.017(2) 0.0131(19) 0.013(2)
C20 0.026(2) 0.030(3) 0.026(2) 0.0018(19) 0.0057(19) 0.003(2)
C21 0.017(3) 0.028(3) 0.027(5) 0.012(3) 0.009(3) 0.007(3)
C22 0.022(3) 0.028(4) 0.034(3) 0.011(3) 0.013(2) 0.007(3)
C23 0.027(4) 0.043(5) 0.028(4) 0.012(4) 0.016(3) 0.009(4)
C21A 0.017(3) 0.028(3) 0.027(5) 0.012(3) 0.009(3) 0.007(3)
C22A 0.022(3) 0.028(4) 0.034(3) 0.011(3) 0.013(2) 0.007(3)
C23A 0.022(3) 0.028(4) 0.034(3) 0.011(3) 0.013(2) 0.007(3)
C24 0.010(4) 0.027(3) 0.017(3) 0.001(2) 0.002(2) 0.004(2)
C25 0.009(6) 0.025(6) 0.026(7) 0.007(5) 0.004(5) 0.002(4)
C26 0.027(4) 0.020(4) 0.035(5) 0.007(3) 0.000(3) 0.005(3)
C24A 0.010(4) 0.027(3) 0.017(3) 0.001(2) 0.002(2) 0.004(2)
C25A 0.048(6) 0.043(6) 0.018(5) 0.005(4) 0.005(5) -0.008(5)
C26A 0.015(9) 0.024(9) 0.036(9) -0.002(6) -0.008(7) 0.000(6)
C27 0.035(3) 0.067(3) 0.037(3) 0.027(2) 0.012(2) 0.031(3)
C28 0.022(2) 0.056(3) 0.055(3) 0.034(3) 0.018(2) 0.007(2)
O3 0.022(5) 0.028(4) 0.029(5) 0.014(4) 0.009(3) 0.010(3)
C29 0.029(6) 0.036(5) 0.041(6) 0.004(5) 0.009(4) 0.014(4)
O3A 0.025(6) 0.021(4) 0.017(5) 0.008(3) 0.006(4) 0.007(4)
C29A 0.041(8) 0.025(6) 0.026(7) 0.003(5) 0.002(5) 0.000(6)
Rh1B 0.01718(17) 0.02705(19) 0.01739(17) 0.00714(14) 0.00710(13) 0.01184(14)
P1A 0.0232(6) 0.0336(7) 0.0359(7) 0.0234(5) 0.0168(5) 0.0177(5)
P2B 0.0210(6) 0.0509(8) 0.0182(6) 0.0089(5) 0.0061(5) 0.0137(5)
Si1B 0.0219(6) 0.0173(6) 0.0217(6) 0.0015(5) 0.0110(5) 0.0061(5)
O1B 0.0295(18) 0.092(3) 0.0226(17) 0.0181(17) 0.0129(14) 0.0112(18)
O2B 0.0282(16) 0.061(2) 0.0158(15) 0.0107(14) 0.0028(12) 0.0175(15)
O3B 0.0375(18) 0.054(2) 0.0249(17) -0.0020(15) 0.0054(14) 0.0207(17)
N1B 0.0197(18) 0.0194(18) 0.0210(18) 0.0027(14) 0.0104(14) 0.0077(14)
C1B 0.021(2) 0.017(2) 0.017(2) 0.0076(17) 0.0092(17) 0.0033(17)
C2B 0.023(2) 0.014(2) 0.021(2) 0.0072(16) 0.0112(17) 0.0076(17)
C3B 0.022(2) 0.023(2) 0.024(2) 0.0110(18) 0.0124(18) 0.0104(18)
C4B 0.025(2) 0.015(2) 0.021(2) 0.0042(17) 0.0070(17) -0.0010(18)
C5B 0.032(2) 0.013(2) 0.021(2) 0.0004(17) 0.0122(18) 0.0007(19)
C6B 0.031(2) 0.016(2) 0.023(2) 0.0043(17) 0.0160(18) 0.0103(19)
C7B 0.026(2) 0.031(3) 0.037(3) 0.003(2) 0.014(2) 0.000(2)
C8B 0.028(2) 0.008(2) 0.029(2) 0.0023(17) 0.0172(19) 0.0038(17)
C9B 0.033(2) 0.019(2) 0.030(3) 0.0020(18) 0.016(2) -0.0012(19)
C10B 0.045(3) 0.027(3) 0.031(3) 0.002(2) 0.023(2) -0.002(2)
C11B 0.043(3) 0.023(2) 0.043(3) 0.005(2) 0.036(2) 0.003(2)
C12B 0.026(2) 0.022(2) 0.051(3) 0.012(2) 0.021(2) 0.0067(19)
C13B 0.028(2) 0.013(2) 0.032(2) 0.0100(18) 0.0169(19) 0.0099(18)
C14B 0.058(3) 0.052(3) 0.065(4) 0.016(3) 0.051(3) 0.012(3)
C15B 0.027(2) 0.015(2) 0.019(2) 0.0038(17) 0.0066(17) 0.0069(18)
C16B 0.033(2) 0.029(2) 0.032(2) 0.016(2) 0.012(2) 0.007(2)
C17B 0.037(3) 0.034(3) 0.039(3) 0.017(2) 0.009(2) 0.015(2)
C18B 0.020(2) 0.024(2) 0.024(2) 0.0003(18) 0.0088(17) 0.0040(18)
C19B 0.035(3) 0.028(3) 0.040(3) -0.002(2) 0.022(2) 0.007(2)
C20B 0.033(3) 0.036(3) 0.046(3) 0.008(2) 0.031(2) 0.009(2)
C21B 0.069(4) 0.064(4) 0.077(4) 0.056(3) 0.048(3) 0.057(3)
C22B 0.136(6) 0.039(4) 0.133(6) 0.059(4) 0.067(5) 0.037(4)
C23B 0.116(5) 0.108(5) 0.094(5) 0.090(4) 0.075(4) 0.093(4)
C24B 0.015(2) 0.073(3) 0.028(3) 0.023(2) 0.0042(18) 0.012(2)
C25B 0.037(3) 0.043(3) 0.039(3) 0.001(2) 0.010(2) -0.006(2)
C26B 0.023(3) 0.127(5) 0.063(4) 0.049(3) 0.014(2) 0.026(3)
C27B 0.054(4) 0.105(5) 0.064(4) 0.058(4) 0.026(3) 0.017(3)
C28B 0.036(3) 0.093(4) 0.018(3) 0.013(2) 0.001(2) 0.015(3)
C29B 0.048(3) 0.039(3) 0.049(3) -0.003(2) 0.003(3) 0.020(3)

loop_
_atom_type_symbol
_atom_type_description
_atom_type_scat_dispersion_real
_atom_type_scat_dispersion_imag
_atom_type_scat_source
C C 0.0033 0.0016 'International Tables Vol C Tables 4.2.6.8 and 6.1.1.4'
H H 0.0000 0.0000 'International Tables Vol C Tables 4.2.6.8 and 6.1.1.4'
N N 0.0061 0.0033 'International Tables Vol C Tables 4.2.6.8 and 6.1.1.4'
O O 0.0106 0.0060 'International Tables Vol C Tables 4.2.6.8 and 6.1.1.4'
P P 0.1023 0.0942 'International Tables Vol C Tables 4.2.6.8 and 6.1.1.4'
Rh Rh -1.1178 0.9187 'International Tables Vol C Tables 4.2.6.8 and 6.1.1.4'
Si Si 0.0817 0.0704 'International Tables Vol C Tables 4.2.6.8 and 6.1.1.4'

loop_
_geom_angle_atom_site_label_1
_geom_angle_atom_site_label_2
_geom_angle_atom_site_label_3
_geom_angle
_geom_angle_site_symmetry_1
_geom_angle_site_symmetry_3
_geom_angle_publ_flag
P1 Rh1 Si1 145.71(4) . . ?
P1 Rh1 H1 170.3(10) . . ?
P2 Rh1 P1 94.90(4) . . ?
P2 Rh1 Si1 105.45(4) . . ?
P2 Rh1 H1 84.9(11) . . ?
Si1 Rh1 H1 42.6(10) . . ?
N1 Rh1 P1 81.42(8) . . ?
N1 Rh1 P2 176.18(8) . . ?
N1 Rh1 Si1 78.28(8) . . ?
N1 Rh1 H1 98.6(11) . . ?
C2 P1 Rh1 101.24(12) . . ?
C2 P1 C15 104.75(16) . . ?
C2 P1 C18 104.71(16) . . ?
C15 P1 Rh1 125.74(13) . . ?
C15 P1 C18 105.95(17) . . ?
C18 P1 Rh1 112.22(12) . . ?
O1 P2 Rh1 111.31(10) . . ?
O1 P2 O2 103.61(14) . . ?
O1 P2 O3 109.5(3) . . ?
O1 P2 O3A 93.2(3) . . ?
O2 P2 Rh1 121.52(10) . . ?
O2 P2 O3 101.1(3) . . ?
O3 P2 Rh1 109.0(2) . . ?
O3A P2 Rh1 129.1(3) . . ?
O3A P2 O2 92.6(4) . . ?
Rh1 Si1 H1 38.8(9) . . ?
C13 Si1 Rh1 97.87(11) . . ?
C13 Si1 C21 109.6(6) . . ?
C13 Si1 C21A 110.4(7) . . ?
C13 Si1 C24 108.2(5) . . ?
C13 Si1 C24A 115.5(7) . . ?
C13 Si1 H1 99.3(11) . . ?
C21 Si1 Rh1 124.8(6) . . ?
C21 Si1 H1 88.9(11) . . ?
C21A Si1 Rh1 129.9(8) . . ?
C21A Si1 H1 94.8(12) . . ?
C24 Si1 Rh1 104.0(5) . . ?
C24 Si1 C21 110.9(7) . . ?
C24 Si1 H1 137.3(11) . . ?
C24A Si1 Rh1 101.6(6) . . ?
C24A Si1 C21A 102.1(9) . . ?
C24A Si1 H1 132.1(12) . . ?
C27 O1 P2 122.9(2) . . ?
C28 O2 P2 118.5(2) . . ?
C1 N1 Rh1 120.4(2) . . ?
C1 N1 C8 118.6(3) . . ?
C8 N1 Rh1 120.1(2) . . ?
N1 C1 C2 118.5(3) . . ?
N1 C1 C6 125.8(3) . . ?
C2 C1 C6 115.6(3) . . ?
C1 C2 P1 115.1(3) . . ?
C3 C2 P1 123.8(3) . . ?
C3 C2 C1 121.1(3) . . ?
C2 C3 H3 118.5 . . ?
C4 C3 C2 123.0(3) . . ?
C4 C3 H3 118.5 . . ?
C3 C4 C5 115.9(3) . . ?
C3 C4 C7 121.9(3) . . ?
C5 C4 C7 122.3(3) . . ?
C4 C5 H5 118.6 . . ?
C6 C5 C4 122.9(3) . . ?
C6 C5 H5 118.6 . . ?
C1 C6 H6 119.2 . . ?
C5 C6 C1 121.6(3) . . ?
C5 C6 H6 119.2 . . ?
C4 C7 H7A 109.5 . . ?
C4 C7 H7B 109.5 . . ?
C4 C7 H7C 109.5 . . ?
H7A C7 H7B 109.5 . . ?
H7A C7 H7C 109.5 . . ?
H7B C7 H7C 109.5 . . ?
C9 C8 N1 123.7(3) . . ?
C9 C8 C13 118.7(3) . . ?
C13 C8 N1 117.5(3) . . ?
C8 C9 H9 119.4 . . ?
C10 C9 C8 121.3(3) . . ?
C10 C9 H9 119.4 . . ?
C9 C10 H10 119.5 . . ?
C9 C10 C11 121.0(4) . . ?
C11 C10 H10 119.5 . . ?
C10 C11 C14 121.4(3) . . ?
C12 C11 C10 117.3(3) . . ?
C12 C11 C14 121.3(3) . . ?
C11 C12 H12 118.8 . . ?
C11 C12 C13 122.5(3) . . ?
C13 C12 H12 118.8 . . ?
C8 C13 Si1 114.8(3) . . ?
C8 C13 C12 118.9(3) . . ?
C12 C13 Si1 126.0(3) . . ?
C11 C14 H14A 109.5 . . ?
C11 C14 H14B 109.5 . . ?
C11 C14 H14C 109.5 . . ?
H14A C14 H14B 109.5 . . ?
H14A C14 H14C 109.5 . . ?
H14B C14 H14C 109.5 . . ?
P1 C15 H15 107.1 . . ?
C16 C15 P1 110.7(3) . . ?
C16 C15 H15 107.1 . . ?
C16 C15 C17 110.9(3) . . ?
C17 C15 P1 113.4(3) . . ?
C17 C15 H15 107.1 . . ?
C15 C16 H16A 109.5 . . ?
C15 C16 H16B 109.5 . . ?
C15 C16 H16C 109.5 . . ?
H16A C16 H16B 109.5 . . ?
H16A C16 H16C 109.5 . . ?
H16B C16 H16C 109.5 . . ?
C15 C17 H17A 109.5 . . ?
C15 C17 H17B 109.5 . . ?
C15 C17 H17C 109.5 . . ?
H17A C17 H17B 109.5 . . ?
H17A C17 H17C 109.5 . . ?
H17B C17 H17C 109.5 . . ?
P1 C18 H18 107.9 . . ?
C19 C18 P1 114.3(3) . . ?
C19 C18 H18 107.9 . . ?
C20 C18 P1 109.0(2) . . ?
C20 C18 H18 107.9 . . ?
C20 C18 C19 109.6(3) . . ?
C18 C19 H19A 109.5 . . ?
C18 C19 H19B 109.5 . . ?
C18 C19 H19C 109.5 . . ?
H19A C19 H19B 109.5 . . ?
H19A C19 H19C 109.5 . . ?
H19B C19 H19C 109.5 . . ?
C18 C20 H20A 109.5 . . ?
C18 C20 H20B 109.5 . . ?
C18 C20 H20C 109.5 . . ?
H20A C20 H20B 109.5 . . ?
H20A C20 H20C 109.5 . . ?
H20B C20 H20C 109.5 . . ?
Si1 C21 H21 105.5 . . ?
C22 C21 Si1 114.0(11) . . ?
C22 C21 H21 105.5 . . ?
C23 C21 Si1 115.2(10) . . ?
C23 C21 H21 105.5 . . ?
C23 C21 C22 110.1(13) . . ?
C21 C22 H22A 109.5 . . ?
C21 C22 H22B 109.5 . . ?
C21 C22 H22C 109.5 . . ?
H22A C22 H22B 109.5 . . ?
H22A C22 H22C 109.5 . . ?
H22B C22 H22C 109.5 . . ?
C21 C23 H23A 109.5 . . ?
C21 C23 H23B 109.5 . . ?
C21 C23 H23C 109.5 . . ?
H23A C23 H23B 109.5 . . ?
H23A C23 H23C 109.5 . . ?
H23B C23 H23C 109.5 . . ?
Si1 C21A H21A 105.8 . . ?
C22A C21A Si1 117.9(12) . . ?
C22A C21A H21A 105.8 . . ?
C22A C21A C23A 108.1(15) . . ?
C23A C21A Si1 112.6(14) . . ?
C23A C21A H21A 105.8 . . ?
C21A C22A H22D 109.5 . . ?
C21A C22A H22E 109.5 . . ?
C21A C22A H22F 109.5 . . ?
H22D C22A H22E 109.5 . . ?
H22D C22A H22F 109.5 . . ?
H22E C22A H22F 109.5 . . ?
C21A C23A H23D 109.5 . . ?
C21A C23A H23E 109.5 . . ?
C21A C23A H23F 109.5 . . ?
H23D C23A H23E 109.5 . . ?
H23D C23A H23F 109.5 . . ?
H23E C23A H23F 109.5 . . ?
Si1 C24 H24 105.8 . . ?
C25 C24 Si1 116.1(11) . . ?
C25 C24 H24 105.8 . . ?
C26 C24 Si1 109.2(8) . . ?
C26 C24 H24 105.8 . . ?
C26 C24 C25 113.4(10) . . ?
C24 C25 H25A 109.5 . . ?
C24 C25 H25B 109.5 . . ?
C24 C25 H25C 109.5 . . ?
H25A C25 H25B 109.5 . . ?
H25A C25 H25C 109.5 . . ?
H25B C25 H25C 109.5 . . ?
C24 C26 H26A 109.5 . . ?
C24 C26 H26B 109.5 . . ?
C24 C26 H26C 109.5 . . ?
H26A C26 H26B 109.5 . . ?
H26A C26 H26C 109.5 . . ?
H26B C26 H26C 109.5 . . ?
Si1 C24A H24A 108.6 . . ?
C25A C24A Si1 110.5(10) . . ?
C25A C24A H24A 108.6 . . ?
C25A C24A C26A 107.6(14) . . ?
C26A C24A Si1 112.9(14) . . ?
C26A C24A H24A 108.6 . . ?
C24A C25A H25D 109.5 . . ?
C24A C25A H25E 109.5 . . ?
C24A C25A H25F 109.5 . . ?
H25D C25A H25E 109.5 . . ?
H25D C25A H25F 109.5 . . ?
H25E C25A H25F 109.5 . . ?
C24A C26A H26D 109.5 . . ?
C24A C26A H26E 109.5 . . ?
C24A C26A H26F 109.5 . . ?
H26D C26A H26E 109.5 . . ?
H26D C26A H26F 109.5 . . ?
H26E C26A H26F 109.5 . . ?
O1 C27 H27A 109.5 . . ?
O1 C27 H27B 109.5 . . ?
O1 C27 H27C 109.5 . . ?
H27A C27 H27B 109.5 . . ?
H27A C27 H27C 109.5 . . ?
H27B C27 H27C 109.5 . . ?
O2 C28 H28A 109.5 . . ?
O2 C28 H28B 109.5 . . ?
O2 C28 H28C 109.5 . . ?
H28A C28 H28B 109.5 . . ?
H28A C28 H28C 109.5 . . ?
H28B C28 H28C 109.5 . . ?
C29 O3 P2 126.3(7) . . ?
O3 C29 H29A 109.5 . . ?
O3 C29 H29B 109.5 . . ?
O3 C29 H29C 109.5 . . ?
H29A C29 H29B 109.5 . . ?
H29A C29 H29C 109.5 . . ?
H29B C29 H29C 109.5 . . ?
C29A O3A P2 115.8(8) . . ?
O3A C29A H29D 109.5 . . ?
O3A C29A H29E 109.5 . . ?
O3A C29A H29F 109.5 . . ?
H29D C29A H29E 109.5 . . ?
H29D C29A H29F 109.5 . . ?
H29E C29A H29F 109.5 . . ?
P1A Rh1B Si1B 149.54(4) . . ?
P1A Rh1B H1B 165.1(12) . . ?
P2B Rh1B P1A 100.37(4) . . ?
P2B Rh1B Si1B 103.09(4) . . ?
P2B Rh1B H1B 80.2(13) . . ?
Si1B Rh1B H1B 41.3(10) . . ?
N1B Rh1B P1A 80.49(8) . . ?
N1B Rh1B P2B 179.13(8) . . ?
N1B Rh1B Si1B 76.16(8) . . ?
N1B Rh1B H1B 98.9(13) . . ?
C13B P1A Rh1B 101.63(12) . . ?
C13B P1A C21B 103.56(19) . . ?
C13B P1A C24B 109.31(18) . . ?
C21B P1A Rh1B 113.00(17) . . ?
C24B P1A Rh1B 121.13(14) . . ?
C24B P1A C21B 106.7(2) . . ?
O1B P2B Rh1B 118.29(12) . . ?
O1B P2B O2B 104.17(15) . . ?
O1B P2B O3B 93.11(17) . . ?
O2B P2B Rh1B 115.21(11) . . ?
O2B P2B O3B 103.18(15) . . ?
O3B P2B Rh1B 119.56(11) . . ?
Rh1B Si1B H1B 38.4(10) . . ?
C2B Si1B Rh1B 96.96(11) . . ?
C2B Si1B C15B 113.59(16) . . ?
C2B Si1B C18B 108.04(16) . . ?
C2B Si1B H1B 97.5(13) . . ?
C15B Si1B Rh1B 103.01(12) . . ?
C15B Si1B H1B 134.7(12) . . ?
C18B Si1B Rh1B 128.13(13) . . ?
C18B Si1B C15B 107.01(16) . . ?
C18B Si1B H1B 92.6(10) . . ?
C27B O1B P2B 118.7(3) . . ?
C28B O2B P2B 121.3(2) . . ?
C29B O3B P2B 116.9(3) . . ?
C1B N1B Rh1B 119.8(2) . . ?
C8B N1B Rh1B 120.0(2) . . ?
C8B N1B C1B 120.2(3) . . ?
N1B C1B C2B 117.4(3) . . ?
C6B C1B N1B 124.4(3) . . ?
C6B C1B C2B 118.0(3) . . ?
C1B C2B Si1B 113.6(3) . . ?
C3B C2B Si1B 126.8(3) . . ?
C3B C2B C1B 119.1(3) . . ?
C2B C3B H3B 118.5 . . ?
C2B C3B C4B 123.0(3) . . ?
C4B C3B H3B 118.5 . . ?
C3B C4B C7B 121.3(3) . . ?
C5B C4B C3B 116.8(3) . . ?
C5B C4B C7B 121.9(3) . . ?
C4B C5B H5B 119.1 . . ?
C6B C5B C4B 121.9(3) . . ?
C6B C5B H5B 119.1 . . ?
C1B C6B H6B 119.4 . . ?
C5B C6B C1B 121.1(3) . . ?
C5B C6B H6B 119.4 . . ?
C4B C7B H7BA 109.5 . . ?
C4B C7B H7BB 109.5 . . ?
C4B C7B H7BC 109.5 . . ?
H7BA C7B H7BB 109.5 . . ?
H7BA C7B H7BC 109.5 . . ?
H7BB C7B H7BC 109.5 . . ?
N1B C8B C9B 123.9(3) . . ?
N1B C8B C13B 119.1(3) . . ?
C13B C8B C9B 116.9(3) . . ?
C8B C9B H9B 119.3 . . ?
C10B C9B C8B 121.5(4) . . ?
C10B C9B H9B 119.3 . . ?
C9B C10B H10B 119.1 . . ?
C9B C10B C11B 121.8(4) . . ?
C11B C10B H10B 119.1 . . ?
C10B C11B C14B 121.1(4) . . ?
C12B C11B C10B 117.3(4) . . ?
C12B C11B C14B 121.5(4) . . ?
C11B C12B H12B 119.0 . . ?
C11B C12B C13B 122.1(4) . . ?
C13B C12B H12B 119.0 . . ?
C8B C13B P1A 113.8(3) . . ?
C8B C13B C12B 120.3(4) . . ?
C12B C13B P1A 125.9(3) . . ?
C11B C14B H14D 109.5 . . ?
C11B C14B H14E 109.5 . . ?
C11B C14B H14F 109.5 . . ?
H14D C14B H14E 109.5 . . ?
H14D C14B H14F 109.5 . . ?
H14E C14B H14F 109.5 . . ?
Si1B C15B H15B 107.3 . . ?
C16B C15B Si1B 115.7(2) . . ?
C16B C15B H15B 107.3 . . ?
C16B C15B C17B 109.6(3) . . ?
C17B C15B Si1B 109.1(3) . . ?
C17B C15B H15B 107.3 . . ?
C15B C16B H16D 109.5 . . ?
C15B C16B H16E 109.5 . . ?
C15B C16B H16F 109.5 . . ?
H16D C16B H16E 109.5 . . ?
H16D C16B H16F 109.5 . . ?
H16E C16B H16F 109.5 . . ?
C15B C17B H17D 109.5 . . ?
C15B C17B H17E 109.5 . . ?
C15B C17B H17F 109.5 . . ?
H17D C17B H17E 109.5 . . ?
H17D C17B H17F 109.5 . . ?
H17E C17B H17F 109.5 . . ?
Si1B C18B H18B 107.1 . . ?
C19B C18B Si1B 114.0(3) . . ?
C19B C18B H18B 107.1 . . ?
C20B C18B Si1B 112.0(2) . . ?
C20B C18B H18B 107.1 . . ?
C20B C18B C19B 109.3(3) . . ?
C18B C19B H19D 109.5 . . ?
C18B C19B H19E 109.5 . . ?
C18B C19B H19F 109.5 . . ?
H19D C19B H19E 109.5 . . ?
H19D C19B H19F 109.5 . . ?
H19E C19B H19F 109.5 . . ?
C18B C20B H20D 109.5 . . ?
C18B C20B H20E 109.5 . . ?
C18B C20B H20F 109.5 . . ?
H20D C20B H20E 109.5 . . ?
H20D C20B H20F 109.5 . . ?
H20E C20B H20F 109.5 . . ?
P1A C21B H21B 107.9 . . ?
C22B C21B P1A 109.1(3) . . ?
C22B C21B H21B 107.9 . . ?
C23B C21B P1A 112.2(3) . . ?
C23B C21B H21B 107.9 . . ?
C23B C21B C22B 111.7(5) . . ?
C21B C22B H22G 109.5 . . ?
C21B C22B H22H 109.5 . . ?
C21B C22B H22I 109.5 . . ?
H22G C22B H22H 109.5 . . ?
H22G C22B H22I 109.5 . . ?
H22H C22B H22I 109.5 . . ?
C21B C23B H23G 109.5 . . ?
C21B C23B H23H 109.5 . . ?
C21B C23B H23I 109.5 . . ?
H23G C23B H23H 109.5 . . ?
H23G C23B H23I 109.5 . . ?
H23H C23B H23I 109.5 . . ?
P1A C24B H24B 106.0 . . ?
C25B C24B P1A 110.2(3) . . ?
C25B C24B H24B 106.0 . . ?
C25B C24B C26B 110.3(4) . . ?
C26B C24B P1A 117.5(3) . . ?
C26B C24B H24B 106.0 . . ?
C24B C25B H25G 109.5 . . ?
C24B C25B H25H 109.5 . . ?
C24B C25B H25I 109.5 . . ?
H25G C25B H25H 109.5 . . ?
H25G C25B H25I 109.5 . . ?
H25H C25B H25I 109.5 . . ?
C24B C26B H26G 109.5 . . ?
C24B C26B H26H 109.5 . . ?
C24B C26B H26I 109.5 . . ?
H26G C26B H26H 109.5 . . ?
H26G C26B H26I 109.5 . . ?
H26H C26B H26I 109.5 . . ?
O1B C27B H27D 109.5 . . ?
O1B C27B H27E 109.5 . . ?
O1B C27B H27F 109.5 . . ?
H27D C27B H27E 109.5 . . ?
H27D C27B H27F 109.5 . . ?
H27E C27B H27F 109.5 . . ?
O2B C28B H28D 109.5 . . ?
O2B C28B H28E 109.5 . . ?
O2B C28B H28F 109.5 . . ?
H28D C28B H28E 109.5 . . ?
H28D C28B H28F 109.5 . . ?
H28E C28B H28F 109.5 . . ?
O3B C29B H29G 109.5 . . ?
O3B C29B H29H 109.5 . . ?
O3B C29B H29I 109.5 . . ?
H29G C29B H29H 109.5 . . ?
H29G C29B H29I 109.5 . . ?
H29H C29B H29I 109.5 . . ?

loop_
_geom_bond_atom_site_label_1
_geom_bond_atom_site_label_2
_geom_bond_distance
_geom_bond_site_symmetry_2
_geom_bond_publ_flag
Rh1 P1 2.3088(11) . ?
Rh1 P2 2.1679(11) . ?
Rh1 Si1 2.4547(12) . ?
Rh1 N1 2.092(3) . ?
Rh1 H1 1.55(3) . ?
P1 C2 1.807(3) . ?
P1 C15 1.846(4) . ?
P1 C18 1.854(4) . ?
P2 O1 1.596(3) . ?
P2 O2 1.608(3) . ?
P2 O3 1.639(7) . ?
P2 O3A 1.598(9) . ?
Si1 C13 1.874(4) . ?
Si1 C21 1.899(9) . ?
Si1 C21A 1.903(11) . ?
Si1 C24 1.886(9) . ?
Si1 C24A 1.902(12) . ?
Si1 H1 1.68(3) . ?
O1 C27 1.445(4) . ?
O2 C28 1.439(5) . ?
N1 C1 1.398(4) . ?
N1 C8 1.419(4) . ?
C1 C2 1.410(5) . ?
C1 C6 1.414(5) . ?
C2 C3 1.392(5) . ?
C3 H3 0.9500 . ?
C3 C4 1.380(5) . ?
C4 C5 1.391(5) . ?
C4 C7 1.503(5) . ?
C5 H5 0.9500 . ?
C5 C6 1.374(5) . ?
C6 H6 0.9500 . ?
C7 H7A 0.9800 . ?
C7 H7B 0.9800 . ?
C7 H7C 0.9800 . ?
C8 C9 1.391(5) . ?
C8 C13 1.400(5) . ?
C9 H9 0.9500 . ?
C9 C10 1.387(5) . ?
C10 H10 0.9500 . ?
C10 C11 1.394(5) . ?
C11 C12 1.392(5) . ?
C11 C14 1.512(5) . ?
C12 H12 0.9500 . ?
C12 C13 1.404(5) . ?
C14 H14A 0.9800 . ?
C14 H14B 0.9800 . ?
C14 H14C 0.9800 . ?
C15 H15 1.0000 . ?
C15 C16 1.523(5) . ?
C15 C17 1.529(5) . ?
C16 H16A 0.9800 . ?
C16 H16B 0.9800 . ?
C16 H16C 0.9800 . ?
C17 H17A 0.9800 . ?
C17 H17B 0.9800 . ?
C17 H17C 0.9800 . ?
C18 H18 1.0000 . ?
C18 C19 1.529(5) . ?
C18 C20 1.527(5) . ?
C19 H19A 0.9800 . ?
C19 H19B 0.9800 . ?
C19 H19C 0.9800 . ?
C20 H20A 0.9800 . ?
C20 H20B 0.9800 . ?
C20 H20C 0.9800 . ?
C21 H21 1.0000 . ?
C21 C22 1.536(10) . ?
C21 C23 1.510(15) . ?
C22 H22A 0.9800 . ?
C22 H22B 0.9800 . ?
C22 H22C 0.9800 . ?
C23 H23A 0.9800 . ?
C23 H23B 0.9800 . ?
C23 H23C 0.9800 . ?
C21A H21A 1.0000 . ?
C21A C22A 1.520(17) . ?
C21A C23A 1.533(12) . ?
C22A H22D 0.9800 . ?
C22A H22E 0.9800 . ?
C22A H22F 0.9800 . ?
C23A H23D 0.9800 . ?
C23A H23E 0.9800 . ?
C23A H23F 0.9800 . ?
C24 H24 1.0000 . ?
C24 C25 1.528(10) . ?
C24 C26 1.512(14) . ?
C25 H25A 0.9800 . ?
C25 H25B 0.9800 . ?
C25 H25C 0.9800 . ?
C26 H26A 0.9800 . ?
C26 H26B 0.9800 . ?
C26 H26C 0.9800 . ?
C24A H24A 1.0000 . ?
C24A C25A 1.527(16) . ?
C24A C26A 1.532(12) . ?
C25A H25D 0.9800 . ?
C25A H25E 0.9800 . ?
C25A H25F 0.9800 . ?
C26A H26D 0.9800 . ?
C26A H26E 0.9800 . ?
C26A H26F 0.9800 . ?
C27 H27A 0.9800 . ?
C27 H27B 0.9800 . ?
C27 H27C 0.9800 . ?
C28 H28A 0.9800 . ?
C28 H28B 0.9800 . ?
C28 H28C 0.9800 . ?
O3 C29 1.433(9) . ?
C29 H29A 0.9800 . ?
C29 H29B 0.9800 . ?
C29 H29C 0.9800 . ?
O3A C29A 1.416(11) . ?
C29A H29D 0.9800 . ?
C29A H29E 0.9800 . ?
C29A H29F 0.9800 . ?
Rh1B P1A 2.3021(12) . ?
Rh1B P2B 2.1641(12) . ?
Rh1B Si1B 2.4792(12) . ?
Rh1B N1B 2.093(3) . ?
Rh1B H1B 1.57(3) . ?
P1A C13B 1.812(4) . ?
P1A C21B 1.844(4) . ?
P1A C24B 1.839(4) . ?
P2B O1B 1.599(3) . ?
P2B O2B 1.600(3) . ?
P2B O3B 1.612(3) . ?
Si1B C2B 1.858(4) . ?
Si1B C15B 1.892(4) . ?
Si1B C18B 1.887(4) . ?
Si1B H1B 1.66(3) . ?
O1B C27B 1.430(6) . ?
O2B C28B 1.447(4) . ?
O3B C29B 1.433(5) . ?
N1B C1B 1.402(4) . ?
N1B C8B 1.389(4) . ?
C1B C2B 1.410(5) . ?
C1B C6B 1.401(5) . ?
C2B C3B 1.390(5) . ?
C3B H3B 0.9500 . ?
C3B C4B 1.390(5) . ?
C4B C5B 1.390(5) . ?
C4B C7B 1.507(5) . ?
C5B H5B 0.9500 . ?
C5B C6B 1.376(5) . ?
C6B H6B 0.9500 . ?
C7B H7BA 0.9800 . ?
C7B H7BB 0.9800 . ?
C7B H7BC 0.9800 . ?
C8B C9B 1.406(5) . ?
C8B C13B 1.404(5) . ?
C9B H9B 0.9500 . ?
C9B C10B 1.383(5) . ?
C10B H10B 0.9500 . ?
C10B C11B 1.388(6) . ?
C11B C12B 1.380(5) . ?
C11B C14B 1.512(5) . ?
C12B H12B 0.9500 . ?
C12B C13B 1.407(5) . ?
C14B H14D 0.9800 . ?
C14B H14E 0.9800 . ?
C14B H14F 0.9800 . ?
C15B H15B 1.0000 . ?
C15B C16B 1.525(5) . ?
C15B C17B 1.535(5) . ?
C16B H16D 0.9800 . ?
C16B H16E 0.9800 . ?
C16B H16F 0.9800 . ?
C17B H17D 0.9800 . ?
C17B H17E 0.9800 . ?
C17B H17F 0.9800 . ?
C18B H18B 1.0000 . ?
C18B C19B 1.535(5) . ?
C18B C20B 1.534(5) . ?
C19B H19D 0.9800 . ?
C19B H19E 0.9800 . ?
C19B H19F 0.9800 . ?
C20B H20D 0.9800 . ?
C20B H20E 0.9800 . ?
C20B H20F 0.9800 . ?
C21B H21B 1.0000 . ?
C21B C22B 1.527(7) . ?
C21B C23B 1.526(6) . ?
C22B H22G 0.9800 . ?
C22B H22H 0.9800 . ?
C22B H22I 0.9800 . ?
C23B H23G 0.9800 . ?
C23B H23H 0.9800 . ?
C23B H23I 0.9800 . ?
C24B H24B 1.0000 . ?
C24B C25B 1.525(6) . ?
C24B C26B 1.539(5) . ?
C25B H25G 0.9800 . ?
C25B H25H 0.9800 . ?
C25B H25I 0.9800 . ?
C26B H26G 0.9800 . ?
C26B H26H 0.9800 . ?
C26B H26I 0.9800 . ?
C27B H27D 0.9800 . ?
C27B H27E 0.9800 . ?
C27B H27F 0.9800 . ?
C28B H28D 0.9800 . ?
C28B H28E 0.9800 . ?
C28B H28F 0.9800 . ?
C29B H29G 0.9800 . ?
C29B H29H 0.9800 . ?
C29B H29I 0.9800 . ?

loop_
_geom_torsion_atom_site_label_1
_geom_torsion_atom_site_label_2
_geom_torsion_atom_site_label_3
_geom_torsion_atom_site_label_4
_geom_torsion
_geom_torsion_site_symmetry_1
_geom_torsion_site_symmetry_2
_geom_torsion_site_symmetry_3
_geom_torsion_site_symmetry_4
_geom_torsion_publ_flag
Rh1 P1 C2 C1 13.6(3) . . . . ?
Rh1 P1 C2 C3 -166.2(3) . . . . ?
Rh1 P1 C15 C16 50.8(3) . . . . ?
Rh1 P1 C15 C17 -74.7(3) . . . . ?
Rh1 P1 C18 C19 -177.0(2) . . . . ?
Rh1 P1 C18 C20 -54.1(3) . . . . ?
Rh1 P2 O1 C27 -179.1(3) . . . . ?
Rh1 P2 O2 C28 -63.2(3) . . . . ?
Rh1 P2 O3 C29 -150.0(8) . . . . ?
Rh1 P2 O3A C29A -65.1(11) . . . . ?
Rh1 Si1 C13 C8 14.1(3) . . . . ?
Rh1 Si1 C13 C12 -159.4(3) . . . . ?
Rh1 Si1 C21 C22 72.2(17) . . . . ?
Rh1 Si1 C21 C23 -159.1(8) . . . . ?
Rh1 Si1 C24 C25 -55.0(11) . . . . ?
Rh1 Si1 C24 C26 74.6(9) . . . . ?
Rh1 N1 C1 C2 -12.1(4) . . . . ?
Rh1 N1 C1 C6 164.0(3) . . . . ?
Rh1 N1 C8 C9 142.4(3) . . . . ?
Rh1 N1 C8 C13 -34.3(4) . . . . ?
P1 C2 C3 C4 179.1(3) . . . . ?
O1 P2 O2 C28 62.7(3) . . . . ?
O1 P2 O3 C29 88.0(10) . . . . ?
O1 P2 O3A C29A 174.0(9) . . . . ?
O2 P2 O1 C27 48.7(3) . . . . ?
O2 P2 O3 C29 -20.9(10) . . . . ?
O2 P2 O3A C29A 70.2(9) . . . . ?
N1 C1 C2 P1 -2.9(4) . . . . ?
N1 C1 C2 C3 176.9(3) . . . . ?
N1 C1 C6 C5 -176.2(3) . . . . ?
N1 C8 C9 C10 178.9(3) . . . . ?
N1 C8 C13 Si1 8.3(4) . . . . ?
N1 C8 C13 C12 -177.7(3) . . . . ?
C1 N1 C8 C9 -48.1(5) . . . . ?
C1 N1 C8 C13 135.2(3) . . . . ?
C1 C2 C3 C4 -0.7(5) . . . . ?
C2 P1 C15 C16 -65.2(3) . . . . ?
C2 P1 C15 C17 169.3(3) . . . . ?
C2 P1 C18 C19 -68.1(3) . . . . ?
C2 P1 C18 C20 54.9(3) . . . . ?
C2 C1 C6 C5 0.0(5) . . . . ?
C2 C3 C4 C5 0.6(5) . . . . ?
C2 C3 C4 C7 -178.5(3) . . . . ?
C3 C4 C5 C6 -0.2(5) . . . . ?
C4 C5 C6 C1 -0.1(5) . . . . ?
C6 C1 C2 P1 -179.4(2) . . . . ?
C6 C1 C2 C3 0.4(5) . . . . ?
C7 C4 C5 C6 178.9(3) . . . . ?
C8 N1 C1 C2 178.5(3) . . . . ?
C8 N1 C1 C6 -5.4(5) . . . . ?
C8 C9 C10 C11 -0.2(6) . . . . ?
C9 C8 C13 Si1 -168.6(3) . . . . ?
C9 C8 C13 C12 5.4(5) . . . . ?
C9 C10 C11 C12 3.6(5) . . . . ?
C9 C10 C11 C14 -178.0(3) . . . . ?
C10 C11 C12 C13 -2.6(5) . . . . ?
C11 C12 C13 Si1 171.3(3) . . . . ?
C11 C12 C13 C8 -2.0(5) . . . . ?
C13 Si1 C21 C22 -42.9(16) . . . . ?
C13 Si1 C21 C23 85.8(10) . . . . ?
C13 Si1 C24 C25 48.3(11) . . . . ?
C13 Si1 C24 C26 178.0(7) . . . . ?
C13 C8 C9 C10 -4.5(5) . . . . ?
C14 C11 C12 C13 179.1(3) . . . . ?
C15 P1 C2 C1 145.5(3) . . . . ?
C15 P1 C2 C3 -34.3(3) . . . . ?
C15 P1 C18 C19 42.3(3) . . . . ?
C15 P1 C18 C20 165.3(3) . . . . ?
C18 P1 C2 C1 -103.2(3) . . . . ?
C18 P1 C2 C3 77.0(3) . . . . ?
C18 P1 C15 C16 -175.6(3) . . . . ?
C18 P1 C15 C17 59.0(3) . . . . ?
C21 Si1 C13 C8 145.5(6) . . . . ?
C21 Si1 C13 C12 -28.1(7) . . . . ?
C21 Si1 C24 C25 168.6(11) . . . . ?
C21 Si1 C24 C26 -61.8(12) . . . . ?
C21A Si1 C13 C8 152.1(8) . . . . ?
C21A Si1 C13 C12 -21.5(9) . . . . ?
C24 Si1 C13 C8 -93.5(6) . . . . ?
C24 Si1 C13 C12 93.0(6) . . . . ?
C24 Si1 C21 C22 -162.3(14) . . . . ?
C24 Si1 C21 C23 -33.6(14) . . . . ?
C24A Si1 C13 C8 -92.8(7) . . . . ?
C24A Si1 C13 C12 93.7(7) . . . . ?
O3 P2 O1 C27 -58.6(4) . . . . ?
O3 P2 O2 C28 176.1(4) . . . . ?
O3A P2 O1 C27 -44.8(5) . . . . ?
O3A P2 O2 C28 156.6(4) . . . . ?
Rh1B P1A C13B C8B -14.9(3) . . . . ?
Rh1B P1A C13B C12B 166.8(3) . . . . ?
Rh1B P1A C21B C22B 50.4(4) . . . . ?
Rh1B P1A C21B C23B -73.9(4) . . . . ?
Rh1B P1A C24B C25B -63.4(3) . . . . ?
Rh1B P1A C24B C26B 169.2(3) . . . . ?
Rh1B P2B O1B C27B 48.9(3) . . . . ?
Rh1B P2B O2B C28B -175.4(3) . . . . ?
Rh1B P2B O3B C29B -58.9(3) . . . . ?
Rh1B Si1B C2B C1B -22.6(3) . . . . ?
Rh1B Si1B C2B C3B 149.1(3) . . . . ?
Rh1B Si1B C15B C16B 41.3(3) . . . . ?
Rh1B Si1B C15B C17B 165.5(2) . . . . ?
Rh1B Si1B C18B C19B 73.2(3) . . . . ?
Rh1B Si1B C18B C20B -51.5(3) . . . . ?
Rh1B N1B C1B C2B 35.3(4) . . . . ?
Rh1B N1B C1B C6B -140.0(3) . . . . ?
Rh1B N1B C8B C9B -159.3(3) . . . . ?
Rh1B N1B C8B C13B 17.8(4) . . . . ?
Si1B C2B C3B C4B -171.7(3) . . . . ?
O1B P2B O2B C28B -44.2(4) . . . . ?
O1B P2B O3B C29B 175.9(3) . . . . ?
O2B P2B O1B C27B -80.5(3) . . . . ?
O2B P2B O3B C29B 70.5(3) . . . . ?
O3B P2B O1B C27B 175.1(3) . . . . ?
O3B P2B O2B C28B 52.5(3) . . . . ?
N1B C1B C2B Si1B -2.1(4) . . . . ?
N1B C1B C2B C3B -174.5(3) . . . . ?
N1B C1B C6B C5B 174.2(3) . . . . ?
N1B C8B C9B C10B 179.0(3) . . . . ?
N1B C8B C13B P1A 0.5(4) . . . . ?
N1B C8B C13B C12B 179.0(3) . . . . ?
C1B N1B C8B C9B 18.4(5) . . . . ?
C1B N1B C8B C13B -164.5(3) . . . . ?
C1B C2B C3B C4B -0.4(5) . . . . ?
C2B Si1B C15B C16B -62.4(3) . . . . ?
C2B Si1B C15B C17B 61.8(3) . . . . ?
C2B Si1B C18B C19B -172.1(3) . . . . ?
C2B Si1B C18B C20B 63.2(3) . . . . ?
C2B C1B C6B C5B -1.1(5) . . . . ?
C2B C3B C4B C5B -0.4(5) . . . . ?
C2B C3B C4B C7B 179.0(3) . . . . ?
C3B C4B C5B C6B 0.4(5) . . . . ?
C4B C5B C6B C1B 0.4(6) . . . . ?
C6B C1B C2B Si1B 173.5(3) . . . . ?
C6B C1B C2B C3B 1.1(5) . . . . ?
C7B C4B C5B C6B -179.0(4) . . . . ?
C8B N1B C1B C2B -142.3(3) . . . . ?
C8B N1B C1B C6B 42.3(5) . . . . ?
C8B C9B C10B C11B 1.3(6) . . . . ?
C9B C8B C13B P1A 177.7(3) . . . . ?
C9B C8B C13B C12B -3.8(5) . . . . ?
C9B C10B C11B C12B -2.4(6) . . . . ?
C9B C10B C11B C14B 180.0(4) . . . . ?
C10B C11B C12B C13B 0.4(6) . . . . ?
C11B C12B C13B P1A -178.9(3) . . . . ?
C11B C12B C13B C8B 2.8(6) . . . . ?
C13B P1A C21B C22B -58.8(4) . . . . ?
C13B P1A C21B C23B 176.9(4) . . . . ?
C13B P1A C24B C25B 54.0(3) . . . . ?
C13B P1A C24B C26B -73.3(3) . . . . ?
C13B C8B C9B C10B 1.8(5) . . . . ?
C14B C11B C12B C13B 178.0(4) . . . . ?
C15B Si1B C2B C1B 84.9(3) . . . . ?
C15B Si1B C2B C3B -103.4(3) . . . . ?
C15B Si1B C18B C19B -49.4(3) . . . . ?
C15B Si1B C18B C20B -174.1(3) . . . . ?
C18B Si1B C2B C1B -156.6(3) . . . . ?
C18B Si1B C2B C3B 15.2(4) . . . . ?
C18B Si1B C15B C16B 178.5(3) . . . . ?
C18B Si1B C15B C17B -57.4(3) . . . . ?
C21B P1A C13B C8B 102.5(3) . . . . ?
C21B P1A C13B C12B -75.9(4) . . . . ?
C21B P1A C24B C25B 165.4(3) . . . . ?
C21B P1A C24B C26B 38.0(4) . . . . ?
C24B P1A C13B C8B -144.0(3) . . . . ?
C24B P1A C13B C12B 37.6(4) . . . . ?
C24B P1A C21B C22B -174.1(4) . . . . ?
C24B P1A C21B C23B 61.6(4) . . . . ?
